data_7241256
loop_
_publ_author_name
'Short, Jonni'
'Blundell, Toby J.'
'Yang, Songjie'
'Sahin, Onur'
'Shakespeare, Yiana'
'Smith, Emma Louise'
'Martin, Lee'
'Wallis, John D.'

_publ_section_title
;
 Synthesis and Structures of Polyiodide Radical Cation Salts of Donors
 Combining Tetrathiafulvalene with Multiple Thiophene or Oligo-thiophene
 Substituents.
;
_journal_name_full CrystEngComm
_journal_paper_doi 10.1039/D0CE00954G
_journal_year 2020
_chemical_formula_moiety '2(I3), C24 H14 S12'
_chemical_formula_sum 'C24 H14 I6 S12'
_chemical_formula_weight 1448.47
_space_group_crystal_system triclinic
_space_group_IT_number 2
_space_group_name_Hall '-P 1'
_space_group_name_H-M_alt 'P -1'
_atom_sites_solution_hydrogens geom
_atom_sites_solution_primary dual
_audit_creation_date 2020-06-02
_audit_creation_method
;
Olex2 1.3
(compiled 2020.02.04 svn.rd84adfe8 for OlexSys, GUI svn.r6032)
;
_audit_update_record
;
2020-06-23 deposited with the CCDC.	2020-09-15 downloaded from the CCDC.
;
_cell_angle_alpha 90.663(5)
_cell_angle_beta 102.294(6)
_cell_angle_gamma 93.878(5)
_cell_formula_units_Z 2
_cell_length_a 10.2097(6)
_cell_length_b 10.9057(6)
_cell_length_c 17.3954(12)
_cell_measurement_reflns_used 3819
_cell_measurement_temperature 150.01(10)
_cell_measurement_theta_max 28.2670
_cell_measurement_theta_min 3.3990
_cell_volume 1887.5(2)
_computing_cell_refinement 'CrysAlisPro 1.171.38.46 (Rigaku OD, 2015)'
_computing_data_collection 'CrysAlisPro 1.171.38.46 (Rigaku OD, 2015)'
_computing_data_reduction 'CrysAlisPro 1.171.38.46 (Rigaku OD, 2015)'
_computing_molecular_graphics 'Olex2 1.3 (Dolomanov et al., 2009)'
_computing_publication_material 'Olex2 1.3 (Dolomanov et al., 2009)'
_computing_structure_refinement 'SHELXL 2018/3 (Sheldrick, 2015)'
_computing_structure_solution 'SHELXT  (Sheldrick, 2015)'
_diffrn_ambient_temperature 150.15
_diffrn_detector_area_resol_mean 15.9832
_diffrn_detector_type Sapphire3
_diffrn_measured_fraction_theta_full 0.998
_diffrn_measured_fraction_theta_max 0.998
_diffrn_measurement_details
;
List of Runs (angles in degrees, time in seconds):

  # Type    Start    End  Width  t~exp~   \w     \q     \k     \f   Frames
#--------------------------------------------------------------------------
  1  \w    -25.00  23.00   1.00  120.00    --  -16.16 -99.00 120.00   48
  2  \w      0.00  84.00   1.00  120.00    --   16.24  57.00 -60.00   84
  3  \w    -51.00  33.00   1.00  120.00    --   16.24 -57.00 120.00   84
  4  \w      0.00  84.00   1.00  120.00    --   16.24  57.00  30.00   84
  5  \w      0.00  82.00   1.00  120.00    --   16.24  57.00 120.00   82
  6  \w     -3.00  55.00   1.00  120.00    --   16.24  37.00 -90.00   58
;
_diffrn_measurement_device 'four-circle diffractometer'
_diffrn_measurement_device_type 'Xcalibur, Sapphire3, Gemini'
_diffrn_measurement_method '\w scans'
_diffrn_radiation_type MoK\a
_diffrn_radiation_wavelength 0.71073
_diffrn_reflns_av_R_equivalents 0.0513
_diffrn_reflns_av_unetI/netI 0.0749
_diffrn_reflns_Laue_measured_fraction_full 0.998
_diffrn_reflns_Laue_measured_fraction_max 0.998
_diffrn_reflns_limit_h_max 11
_diffrn_reflns_limit_h_min -12
_diffrn_reflns_limit_k_max 12
_diffrn_reflns_limit_k_min -12
_diffrn_reflns_limit_l_max 20
_diffrn_reflns_limit_l_min -20
_diffrn_reflns_number 15448
_diffrn_reflns_point_group_measured_fraction_full 0.998
_diffrn_reflns_point_group_measured_fraction_max 0.998
_diffrn_reflns_theta_full 25.025
_diffrn_reflns_theta_max 25.025
_diffrn_reflns_theta_min 3.295
_exptl_absorpt_coefficient_mu 5.621
_exptl_absorpt_correction_T_max 0.940
_exptl_absorpt_correction_T_min 0.474
_exptl_absorpt_correction_type gaussian
_exptl_absorpt_process_details
;
CrysAlisPro 1.171.38.46 (Rigaku Oxford Diffraction, 2015)
Numerical absorption correction based on gaussian integration over
			a multifaceted crystal model
Empirical absorption correction using spherical harmonics,
 implemented in SCALE3 ABSPACK scaling algorithm.
;
_exptl_crystal_colour black
_exptl_crystal_colour_primary black
_exptl_crystal_density_diffrn 2.549
_exptl_crystal_description plank
_exptl_crystal_F_000 1336
_exptl_crystal_preparation 'electrical insulator'
_exptl_crystal_recrystallization_method 'Diffusion of iodine/hexane into donor/DCM'
_exptl_crystal_size_max 0.565
_exptl_crystal_size_mid 0.05
_exptl_crystal_size_min 0.022
_refine_diff_density_max 1.253
_refine_diff_density_min -0.932
_refine_diff_density_rms 0.200
_refine_ls_extinction_method none
_refine_ls_goodness_of_fit_ref 1.177
_refine_ls_hydrogen_treatment constr
_refine_ls_matrix_type full
_refine_ls_number_parameters 416
_refine_ls_number_reflns 6654
_refine_ls_number_restraints 302
_refine_ls_restrained_S_all 1.152
_refine_ls_R_factor_all 0.0828
_refine_ls_R_factor_gt 0.0620
_refine_ls_shift/su_max 0.000
_refine_ls_shift/su_mean 0.000
_refine_ls_structure_factor_coef Fsqd
_refine_ls_weighting_details 'w=1/[\s^2^(Fo^2^)+(0.0253P)^2^+2.6514P] where P=(Fo^2^+2Fc^2^)/3'
_refine_ls_weighting_scheme calc
_refine_ls_wR_factor_gt 0.0948
_refine_ls_wR_factor_ref 0.1011
_reflns_Friedel_coverage 0.000
_reflns_number_gt 5517
_reflns_number_total 6654
_reflns_threshold_expression 'I > 2\s(I)'
_cod_data_source_file d0ce00954g2.cif
_cod_data_source_block 19ci5i2
_cod_database_code 7241256
_shelx_shelxl_version_number 2018/3
_shelx_space_group_comment
;
The symmetry employed for this shelxl refinement is uniquely defined
by the following loop, which should always be used as a source of
symmetry information in preference to the above space-group names.
They are only intended as comments.
;
_shelx_estimated_absorpt_t_max 0.886
_shelx_estimated_absorpt_t_min 0.143
_olex2_refinement_description
;
1. Fixed Uiso
 At 1.2 times of:
  All C(H) groups, All C(H,H) groups
2. Restrained distances
 S12B-C21 \\sim S12A-C21
 with sigma of 0.02
 C22B-C21 \\sim C22A-C21
 with sigma of 0.02
 S12B-C24B \\sim S12A-C24A
 with sigma of 0.02
 C22B-C23B \\sim C22A-C23A
 with sigma of 0.02
 C23A-C24A \\sim C23B-C24B
 with sigma of 0.02
3. Rigid body (RIGU) restrains
 All non-hydrogen atoms
 with sigma for 1-2 distances of 0.001 and sigma for 1-3 distances of 0.001
4. Others
 Sof(S12B)=Sof(C22B)=Sof(H22B)=Sof(C23B)=Sof(H23B)=Sof(C24B)=Sof(H24B)=1-FVAR(1)
 Sof(S12A)=Sof(C22A)=Sof(H22A)=Sof(C23A)=Sof(H23A)=Sof(C24A)=Sof(H24A)=FVAR(1)
5.a Secondary CH2 refined with riding coordinates:
 C7(H7A,H7B), C8(H8A,H8B)
5.b Aromatic/amide H refined with riding coordinates:
 C10(H10), C11(H11), C14(H14), C15(H15), C16(H16), C18(H18), C19(H19),
 C22B(H22B), C23B(H23B), C24B(H24B), C22A(H22A), C23A(H23A), C24A(H24A)
;
_olex2_submission_special_instructions 'No special instructions were received'
_oxdiff_exptl_absorpt_empirical_details
;
Empirical correction (ABSPACK) includes:
- Absorption correction using spherical harmonics
- Frame scaling
;

loop_
_space_group_symop_operation_xyz
'x, y, z'
'-x, -y, -z'

loop_
_atom_site_label
_atom_site_type_symbol
_atom_site_fract_x
_atom_site_fract_y
_atom_site_fract_z
_atom_site_U_iso_or_equiv
_atom_site_adp_type
_atom_site_occupancy
_atom_site_site_symmetry_order
_atom_site_calc_flag
_atom_site_refinement_flags_posn
_atom_site_refinement_flags_adp
_atom_site_refinement_flags_occupancy
_atom_site_disorder_assembly
_atom_site_disorder_group
I1 I 0.77076(7) 0.58082(6) 0.25883(4) 0.03169(19) Uani 1 1 d . . . . .
I2 I 0.59724(6) 0.76050(6) 0.29649(4) 0.02240(17) Uani 1 1 d . . . . .
I3 I 0.44036(6) 0.94922(6) 0.34772(4) 0.02523(18) Uani 1 1 d . . . . .
I4 I 0.64078(6) 0.24451(6) 0.52991(4) 0.02429(17) Uani 1 1 d . . . . .
I5 I 0.70255(6) 0.40616(6) 0.42006(4) 0.02594(18) Uani 1 1 d . . . . .
I6 I 0.58364(7) 0.52174(7) 0.07248(5) 0.0406(2) Uani 1 1 d . . . . .
S1 S 0.9561(2) 0.7364(2) 0.49142(14) 0.0201(6) Uani 1 1 d . . . . .
S2 S 0.7484(2) 0.8869(2) 0.52220(14) 0.0185(5) Uani 1 1 d . . . . .
S3 S 1.0200(2) 0.9150(2) 0.36150(14) 0.0194(5) Uani 1 1 d . . . . .
S4 S 0.8149(2) 1.0753(2) 0.38615(14) 0.0174(5) Uani 1 1 d . . . . .
S5 S 0.9379(2) 0.5583(2) 0.61272(16) 0.0252(6) Uani 1 1 d . . . . .
S6 S 0.6814(3) 0.7312(2) 0.64921(15) 0.0239(6) Uani 1 1 d . . . . .
S7 S 1.0707(3) 1.0435(2) 0.21863(15) 0.0232(6) Uani 1 1 d . . . . .
S8 S 1.1620(2) 0.7901(2) 0.19743(15) 0.0211(6) Uani 1 1 d . . . . .
S9 S 1.0013(3) 0.4324(3) 0.10451(19) 0.0385(8) Uani 1 1 d . . . . .
S10 S 0.8348(2) 1.2291(2) 0.24653(15) 0.0210(6) Uani 1 1 d . . . . .
S11 S 0.6352(2) 1.0462(2) 0.14338(16) 0.0244(6) Uani 1 1 d . . . . .
C1 C 0.8699(9) 0.8661(8) 0.4704(5) 0.0169(19) Uani 1 1 d . . . . .
C2 C 0.8985(9) 0.9463(8) 0.4132(5) 0.020(2) Uani 1 1 d . . . . .
C3 C 0.8762(9) 0.6907(8) 0.5669(5) 0.0149(17) Uani 1 1 d . . . . .
C4 C 0.7808(9) 0.7604(8) 0.5803(5) 0.0175(18) Uani 1 1 d . . . . .
C5 C 0.9827(9) 1.0314(8) 0.2947(5) 0.0178(17) Uani 1 1 d . . . . .
C6 C 0.8889(9) 1.1060(8) 0.3066(5) 0.0176(17) Uani 1 1 d . . . . .
C7 C 0.8247(10) 0.5235(9) 0.6778(6) 0.028(2) Uani 1 1 d . . . . .
H7A H 0.818323 0.433559 0.685082 0.034 Uiso 1 1 calc R U . . .
H7B H 0.863500 0.563228 0.729879 0.034 Uiso 1 1 calc R U . . .
C8 C 0.6838(10) 0.5650(9) 0.6489(6) 0.030(2) Uani 1 1 d . . . . .
H8A H 0.624778 0.530944 0.682999 0.037 Uiso 1 1 calc R U . . .
H8B H 0.647487 0.531894 0.594745 0.037 Uiso 1 1 calc R U . . .
C9 C 1.0397(9) 0.8917(8) 0.1803(6) 0.0199(18) Uani 1 1 d . . . . .
C10 C 0.9249(10) 0.8442(9) 0.1321(6) 0.025(2) Uani 1 1 d . . . . .
H10 H 0.846044 0.887353 0.116896 0.030 Uiso 1 1 calc R U . . .
C11 C 0.9370(10) 0.7230(9) 0.1072(6) 0.0249(19) Uani 1 1 d . . . . .
H11 H 0.866520 0.675752 0.072669 0.030 Uiso 1 1 calc R U . . .
C12 C 1.0589(9) 0.6795(8) 0.1373(5) 0.0180(18) Uani 1 1 d . . . . .
C13 C 1.1095(9) 0.5626(8) 0.1260(5) 0.0202(19) Uani 1 1 d . . . . .
C14 C 1.2422(9) 0.5335(8) 0.1322(5) 0.0202(19) Uani 1 1 d . . . . .
H14 H 1.317555 0.591962 0.143067 0.024 Uiso 1 1 calc R U . . .
C15 C 1.2505(11) 0.4068(9) 0.1203(7) 0.034(2) Uani 1 1 d . . . . .
H15 H 1.332581 0.369442 0.122473 0.041 Uiso 1 1 calc R U . . .
C16 C 1.1310(11) 0.3453(10) 0.1056(7) 0.041(3) Uani 1 1 d . . . . .
H16 H 1.119630 0.258803 0.096449 0.049 Uiso 1 1 calc R U . . .
C17 C 0.6683(9) 1.1712(8) 0.2073(5) 0.0174(18) Uani 1 1 d . . . . .
C18 C 0.5551(9) 1.2190(9) 0.2179(6) 0.028(2) Uani 1 1 d . . . . .
H18 H 0.554046 1.289666 0.250120 0.034 Uiso 1 1 calc R U . . .
C19 C 0.4370(10) 1.1513(9) 0.1752(6) 0.027(2) Uani 1 1 d . . . . .
H19 H 0.348123 1.170879 0.176245 0.033 Uiso 1 1 calc R U . . .
C20 C 0.4672(9) 1.0548(9) 0.1327(6) 0.0205(18) Uani 1 1 d . . . . .
C21 C 0.3711(9) 0.9690(8) 0.0820(6) 0.022(2) Uani 1 1 d D . . . .
S12B S 0.4114(14) 0.8285(12) 0.0579(10) 0.024(4) Uani 0.282(10) 1 d D . P A 2
C22B C 0.244(4) 0.991(5) 0.047(4) 0.023(11) Uani 0.282(10) 1 d D . P A 2
H22B H 0.209549 1.068153 0.053667 0.028 Uiso 0.282(10) 1 calc R U P A 2
C23B C 0.163(5) 0.896(4) -0.002(3) 0.019(10) Uani 0.282(10) 1 d D . P A 2
H23B H 0.073180 0.896607 -0.031459 0.022 Uiso 0.282(10) 1 calc R U P A 2
C24B C 0.246(3) 0.804(5) 0.006(4) 0.028(13) Uani 0.282(10) 1 d D . P A 2
H24B H 0.214643 0.724769 -0.016663 0.033 Uiso 0.282(10) 1 calc R U P A 2
S12A S 0.2137(5) 1.0069(5) 0.0408(4) 0.0268(16) Uani 0.718(10) 1 d D . P A 1
C22A C 0.384(2) 0.852(2) 0.0608(16) 0.029(5) Uani 0.718(10) 1 d D . P A 1
H22A H 0.464926 0.813641 0.080515 0.035 Uiso 0.718(10) 1 calc R U P A 1
C23A C 0.2746(18) 0.7870(19) 0.0080(14) 0.029(5) Uani 0.718(10) 1 d D . P A 1
H23A H 0.273161 0.706394 -0.013616 0.034 Uiso 0.718(10) 1 calc R U P A 1
C24A C 0.173(2) 0.8632(16) -0.0050(13) 0.029(5) Uani 0.718(10) 1 d D . P A 1
H24A H 0.086732 0.839835 -0.036610 0.035 Uiso 0.718(10) 1 calc R U P A 1

loop_
_atom_site_aniso_label
_atom_site_aniso_U_11
_atom_site_aniso_U_22
_atom_site_aniso_U_33
_atom_site_aniso_U_23
_atom_site_aniso_U_13
_atom_site_aniso_U_12
I1 0.0355(4) 0.0322(4) 0.0309(4) 0.0053(3) 0.0118(3) 0.0119(3)
I2 0.0226(4) 0.0215(4) 0.0218(4) 0.0010(3) 0.0023(3) -0.0004(3)
I3 0.0262(4) 0.0215(4) 0.0284(4) 0.0027(3) 0.0060(3) 0.0037(3)
I4 0.0227(4) 0.0255(4) 0.0251(4) -0.0017(3) 0.0057(3) 0.0028(3)
I5 0.0221(4) 0.0275(4) 0.0276(4) 0.0011(3) 0.0048(3) -0.0010(3)
I6 0.0241(4) 0.0428(5) 0.0567(5) -0.0031(4) 0.0131(4) 0.0010(3)
S1 0.0209(13) 0.0190(13) 0.0215(13) 0.0023(10) 0.0060(11) 0.0047(10)
S2 0.0161(12) 0.0183(13) 0.0221(13) 0.0042(10) 0.0054(11) 0.0048(10)
S3 0.0202(13) 0.0185(13) 0.0221(13) 0.0027(11) 0.0089(11) 0.0051(10)
S4 0.0165(12) 0.0167(12) 0.0197(13) 0.0026(10) 0.0053(10) 0.0027(10)
S5 0.0218(14) 0.0254(14) 0.0286(15) 0.0083(12) 0.0044(12) 0.0051(11)
S6 0.0271(14) 0.0227(14) 0.0255(14) 0.0045(11) 0.0137(12) 0.0012(11)
S7 0.0273(14) 0.0184(13) 0.0266(14) 0.0032(11) 0.0121(12) 0.0007(11)
S8 0.0191(13) 0.0200(12) 0.0238(14) -0.0034(11) 0.0046(11) -0.0008(10)
S9 0.0345(16) 0.0274(15) 0.0491(19) -0.0045(14) 0.0020(15) -0.0075(13)
S10 0.0171(13) 0.0175(13) 0.0273(14) 0.0062(11) 0.0028(11) -0.0006(10)
S11 0.0163(13) 0.0273(14) 0.0305(15) -0.0040(12) 0.0074(11) 0.0018(10)
C1 0.016(4) 0.016(4) 0.018(4) -0.002(3) 0.002(3) 0.002(3)
C2 0.022(4) 0.020(4) 0.019(4) -0.001(3) 0.003(3) 0.001(3)
C3 0.013(4) 0.015(4) 0.013(4) -0.006(3) -0.003(3) -0.003(3)
C4 0.018(4) 0.016(4) 0.017(4) -0.002(3) 0.001(3) 0.000(3)
C5 0.016(4) 0.014(4) 0.020(4) -0.003(3) 0.000(3) -0.006(3)
C6 0.015(3) 0.015(4) 0.020(4) -0.002(3) 0.000(3) -0.007(3)
C7 0.034(4) 0.019(5) 0.035(6) 0.003(4) 0.015(4) -0.001(4)
C8 0.033(4) 0.023(5) 0.038(6) 0.004(4) 0.015(4) -0.002(3)
C9 0.017(4) 0.021(3) 0.025(4) 0.007(3) 0.011(3) 0.008(3)
C10 0.020(3) 0.030(3) 0.028(4) 0.005(3) 0.010(3) 0.004(3)
C11 0.022(3) 0.030(3) 0.025(5) 0.004(3) 0.009(3) 0.002(2)
C12 0.019(3) 0.021(3) 0.016(4) 0.001(3) 0.010(3) -0.003(3)
C13 0.023(3) 0.022(3) 0.015(5) 0.000(3) 0.005(3) -0.001(3)
C14 0.024(3) 0.019(3) 0.018(5) 0.000(3) 0.007(3) 0.001(2)
C15 0.035(4) 0.021(3) 0.048(7) -0.005(4) 0.013(4) 0.002(3)
C16 0.040(5) 0.022(3) 0.058(8) -0.004(4) 0.008(4) -0.003(3)
C17 0.018(3) 0.018(4) 0.018(4) 0.005(3) 0.007(2) 0.003(2)
C18 0.018(3) 0.030(4) 0.037(5) -0.007(4) 0.007(3) 0.005(3)
C19 0.018(3) 0.028(4) 0.037(5) -0.005(3) 0.007(3) 0.005(3)
C20 0.018(4) 0.022(3) 0.023(4) 0.003(3) 0.007(2) 0.003(2)
C21 0.022(4) 0.023(3) 0.022(4) 0.003(3) 0.006(3) 0.000(3)
S12B 0.023(7) 0.018(6) 0.030(7) -0.003(4) 0.004(5) 0.002(4)
C22B 0.023(5) 0.019(9) 0.03(2) 0.001(10) 0.004(9) 0.000(5)
C23B 0.020(7) 0.017(11) 0.020(18) 0.003(10) 0.007(9) 0.001(6)
C24B 0.022(10) 0.019(10) 0.04(3) -0.002(12) 0.002(11) 0.003(6)
S12A 0.016(3) 0.038(3) 0.025(3) 0.003(2) 0.001(2) 0.001(2)
C22A 0.026(6) 0.025(4) 0.037(10) -0.003(4) 0.005(6) 0.000(4)
C23A 0.028(6) 0.025(6) 0.033(10) 0.000(5) 0.007(6) -0.004(5)
C24A 0.028(6) 0.027(8) 0.030(10) -0.005(6) 0.002(5) -0.003(5)

loop_
_atom_type_symbol
_atom_type_description
_atom_type_scat_dispersion_real
_atom_type_scat_dispersion_imag
_atom_type_scat_source
C C 0.0033 0.0016 'International Tables Vol C Tables 4.2.6.8 and 6.1.1.4'
H H 0.0000 0.0000 'International Tables Vol C Tables 4.2.6.8 and 6.1.1.4'
I I -0.4742 1.8119 'International Tables Vol C Tables 4.2.6.8 and 6.1.1.4'
S S 0.1246 0.1234 'International Tables Vol C Tables 4.2.6.8 and 6.1.1.4'

loop_
_exptl_crystal_face_index_h
_exptl_crystal_face_index_k
_exptl_crystal_face_index_l
_exptl_crystal_face_perp_dist
0 15 -5 0.0451
0 -15 5 0.0045
-14 6 4 0.2888
14 1 -6 0.2549
0 3 23 0.0182
0 -3 -23 0.0042

loop_
_geom_angle_atom_site_label_1
_geom_angle_atom_site_label_2
_geom_angle_atom_site_label_3
_geom_angle
_geom_angle_site_symmetry_1
_geom_angle_site_symmetry_3
_geom_angle_publ_flag
I1 I2 I3 174.70(3) . . ?
C1 S1 C3 94.9(4) . . ?
C1 S2 C4 95.5(4) . . ?
C2 S3 C5 95.1(4) . . ?
C2 S4 C6 95.3(5) . . ?
C3 S5 C7 102.7(4) . . ?
C4 S6 C8 98.0(5) . . ?
C5 S7 C9 99.2(4) . . ?
C9 S8 C12 91.3(5) . . ?
C16 S9 C13 90.8(5) . . ?
C6 S10 C17 98.9(4) . . ?
C20 S11 C17 91.6(5) . . ?
S2 C1 S1 115.8(5) . . ?
C2 C1 S1 120.7(7) . . ?
C2 C1 S2 123.5(7) . . ?
S4 C2 S3 115.6(5) . . ?
C1 C2 S3 120.3(7) . . ?
C1 C2 S4 124.1(7) . . ?
S5 C3 S1 112.8(5) . . ?
C4 C3 S1 116.4(7) . . ?
C4 C3 S5 130.8(7) . . ?
S2 C4 S6 117.3(5) . . ?
C3 C4 S2 117.3(7) . . ?
C3 C4 S6 125.4(7) . . ?
S3 C5 S7 117.9(5) . . ?
C6 C5 S3 116.6(7) . . ?
C6 C5 S7 125.4(7) . . ?
S4 C6 S10 118.4(5) . . ?
C5 C6 S4 117.0(7) . . ?
C5 C6 S10 124.5(7) . . ?
S5 C7 H7A 108.7 . . ?
S5 C7 H7B 108.7 . . ?
H7A C7 H7B 107.6 . . ?
C8 C7 S5 114.4(7) . . ?
C8 C7 H7A 108.7 . . ?
C8 C7 H7B 108.7 . . ?
S6 C8 H8A 109.2 . . ?
S6 C8 H8B 109.2 . . ?
C7 C8 S6 112.1(7) . . ?
C7 C8 H8A 109.2 . . ?
C7 C8 H8B 109.2 . . ?
H8A C8 H8B 107.9 . . ?
S8 C9 S7 121.1(6) . . ?
C10 C9 S7 126.0(7) . . ?
C10 C9 S8 112.8(8) . . ?
C9 C10 H10 124.2 . . ?
C9 C10 C11 111.6(9) . . ?
C11 C10 H10 124.2 . . ?
C10 C11 H11 123.1 . . ?
C12 C11 C10 113.9(9) . . ?
C12 C11 H11 123.1 . . ?
C11 C12 S8 110.4(7) . . ?
C11 C12 C13 130.5(9) . . ?
C13 C12 S8 119.1(7) . . ?
C12 C13 S9 120.5(7) . . ?
C14 C13 S9 110.6(7) . . ?
C14 C13 C12 128.9(9) . . ?
C13 C14 H14 124.3 . . ?
C13 C14 C15 111.5(9) . . ?
C15 C14 H14 124.3 . . ?
C14 C15 H15 123.8 . . ?
C16 C15 C14 112.4(10) . . ?
C16 C15 H15 123.8 . . ?
S9 C16 H16 122.7 . . ?
C15 C16 S9 114.6(9) . . ?
C15 C16 H16 122.7 . . ?
S11 C17 S10 120.9(5) . . ?
C18 C17 S10 126.9(8) . . ?
C18 C17 S11 112.1(7) . . ?
C17 C18 H18 123.9 . . ?
C17 C18 C19 112.3(9) . . ?
C19 C18 H18 123.9 . . ?
C18 C19 H19 124.1 . . ?
C20 C19 C18 111.9(9) . . ?
C20 C19 H19 124.1 . . ?
C19 C20 S11 112.1(8) . . ?
C19 C20 C21 126.1(9) . . ?
C21 C20 S11 121.8(7) . . ?
C20 C21 S12B 122.0(8) . . ?
C20 C21 S12A 121.7(7) . . ?
C22B C21 C20 126(2) . . ?
C22B C21 S12B 112(2) . . ?
C22A C21 C20 129.5(13) . . ?
C22A C21 S12A 108.7(12) . . ?
C21 S12B C24B 86.9(19) . . ?
C21 C22B H22B 120.7 . . ?
C21 C22B C23B 119(4) . . ?
C23B C22B H22B 120.7 . . ?
C22B C23B H23B 129.2 . . ?
C24B C23B C22B 102(5) . . ?
C24B C23B H23B 129.2 . . ?
S12B C24B H24B 119.8 . . ?
C23B C24B S12B 120(4) . . ?
C23B C24B H24B 119.8 . . ?
C21 S12A C24A 91.7(8) . . ?
C21 C22A H22A 120.6 . . ?
C21 C22A C23A 119(2) . . ?
C23A C22A H22A 120.6 . . ?
C22A C23A H23A 126.9 . . ?
C24A C23A C22A 106(2) . . ?
C24A C23A H23A 126.9 . . ?
S12A C24A H24A 122.8 . . ?
C23A C24A S12A 114.4(18) . . ?
C23A C24A H24A 122.8 . . ?

loop_
_geom_bond_atom_site_label_1
_geom_bond_atom_site_label_2
_geom_bond_distance
_geom_bond_site_symmetry_2
_geom_bond_publ_flag
I1 I2 2.8882(10) . ?
I2 I3 2.9337(10) . ?
I4 I5 2.7565(9) . ?
I6 I6 2.7440(16) 2_665 ?
S1 C1 1.718(9) . ?
S1 C3 1.748(9) . ?
S2 C1 1.706(9) . ?
S2 C4 1.728(9) . ?
S3 C2 1.728(10) . ?
S3 C5 1.738(9) . ?
S4 C2 1.713(9) . ?
S4 C6 1.738(10) . ?
S5 C3 1.747(9) . ?
S5 C7 1.808(10) . ?
S6 C4 1.747(10) . ?
S6 C8 1.814(10) . ?
S7 C5 1.752(10) . ?
S7 C9 1.760(10) . ?
S8 C9 1.707(9) . ?
S8 C12 1.729(10) . ?
S9 C13 1.725(9) . ?
S9 C16 1.677(11) . ?
S10 C6 1.756(9) . ?
S10 C17 1.762(9) . ?
S11 C17 1.718(10) . ?
S11 C20 1.694(9) . ?
C1 C2 1.397(12) . ?
C3 C4 1.332(12) . ?
C5 C6 1.345(13) . ?
C7 H7A 0.9900 . ?
C7 H7B 0.9900 . ?
C7 C8 1.521(13) . ?
C8 H8A 0.9900 . ?
C8 H8B 0.9900 . ?
C9 C10 1.355(13) . ?
C10 H10 0.9500 . ?
C10 C11 1.408(14) . ?
C11 H11 0.9500 . ?
C11 C12 1.362(12) . ?
C12 C13 1.434(13) . ?
C13 C14 1.395(12) . ?
C14 H14 0.9500 . ?
C14 C15 1.406(13) . ?
C15 H15 0.9500 . ?
C15 C16 1.326(14) . ?
C16 H16 0.9500 . ?
C17 C18 1.345(12) . ?
C18 H18 0.9500 . ?
C18 C19 1.427(13) . ?
C19 H19 0.9500 . ?
C19 C20 1.368(14) . ?
C20 C21 1.451(13) . ?
C21 S12B 1.685(13) . ?
C21 C22B 1.35(3) . ?
C21 S12A 1.696(9) . ?
C21 C22A 1.35(2) . ?
S12B C24B 1.73(2) . ?
C22B H22B 0.9500 . ?
C22B C23B 1.43(3) . ?
C23B H23B 0.9500 . ?
C23B C24B 1.35(2) . ?
C24B H24B 0.9500 . ?
S12A C24A 1.733(17) . ?
C22A H22A 0.9500 . ?
C22A C23A 1.43(3) . ?
C23A H23A 0.9500 . ?
C23A C24A 1.357(18) . ?
C24A H24A 0.9500 . ?

loop_
_geom_torsion_atom_site_label_1
_geom_torsion_atom_site_label_2
_geom_torsion_atom_site_label_3
_geom_torsion_atom_site_label_4
_geom_torsion
_geom_torsion_site_symmetry_1
_geom_torsion_site_symmetry_2
_geom_torsion_site_symmetry_3
_geom_torsion_site_symmetry_4
_geom_torsion_publ_flag
S1 C1 C2 S3 0.8(11) . . . . ?
S1 C1 C2 S4 178.1(5) . . . . ?
S1 C3 C4 S2 -0.3(10) . . . . ?
S1 C3 C4 S6 177.2(5) . . . . ?
S2 C1 C2 S3 -178.0(5) . . . . ?
S2 C1 C2 S4 -0.8(12) . . . . ?
S3 C5 C6 S4 -1.0(10) . . . . ?
S3 C5 C6 S10 -179.8(5) . . . . ?
S5 C3 C4 S2 179.4(6) . . . . ?
S5 C3 C4 S6 -3.1(14) . . . . ?
S5 C7 C8 S6 -68.0(9) . . . . ?
S7 C5 C6 S4 179.8(5) . . . . ?
S7 C5 C6 S10 1.1(12) . . . . ?
S7 C9 C10 C11 175.2(7) . . . . ?
S8 C9 C10 C11 -1.0(11) . . . . ?
S8 C12 C13 S9 152.3(5) . . . . ?
S8 C12 C13 C14 -25.4(13) . . . . ?
S9 C13 C14 C15 -0.8(11) . . . . ?
S10 C17 C18 C19 177.8(7) . . . . ?
S11 C17 C18 C19 1.8(11) . . . . ?
S11 C20 C21 S12B 23.5(13) . . . . ?
S11 C20 C21 C22B -154(4) . . . . ?
S11 C20 C21 S12A -154.0(6) . . . . ?
S11 C20 C21 C22A 28(2) . . . . ?
C1 S1 C3 S5 -177.4(5) . . . . ?
C1 S1 C3 C4 2.4(8) . . . . ?
C1 S2 C4 S6 -179.7(6) . . . . ?
C1 S2 C4 C3 -2.0(8) . . . . ?
C2 S3 C5 S7 -176.4(6) . . . . ?
C2 S3 C5 C6 4.3(8) . . . . ?
C2 S4 C6 S10 175.9(6) . . . . ?
C2 S4 C6 C5 -2.9(8) . . . . ?
C3 S1 C1 S2 -3.8(6) . . . . ?
C3 S1 C1 C2 177.3(8) . . . . ?
C3 S5 C7 C8 29.2(8) . . . . ?
C4 S2 C1 S1 3.7(6) . . . . ?
C4 S2 C1 C2 -177.5(8) . . . . ?
C4 S6 C8 C7 63.1(8) . . . . ?
C5 S3 C2 S4 -6.3(6) . . . . ?
C5 S3 C2 C1 171.2(8) . . . . ?
C5 S7 C9 S8 -105.3(6) . . . . ?
C5 S7 C9 C10 78.7(9) . . . . ?
C6 S4 C2 S3 5.9(6) . . . . ?
C6 S4 C2 C1 -171.5(8) . . . . ?
C6 S10 C17 S11 -68.3(6) . . . . ?
C6 S10 C17 C18 115.9(9) . . . . ?
C7 S5 C3 S1 -173.2(5) . . . . ?
C7 S5 C3 C4 7.1(10) . . . . ?
C8 S6 C4 S2 148.9(6) . . . . ?
C8 S6 C4 C3 -28.5(9) . . . . ?
C9 S7 C5 S3 53.2(6) . . . . ?
C9 S7 C5 C6 -127.6(8) . . . . ?
C9 S8 C12 C11 -0.3(7) . . . . ?
C9 S8 C12 C13 179.3(8) . . . . ?
C9 C10 C11 C12 0.7(12) . . . . ?
C10 C11 C12 S8 -0.2(11) . . . . ?
C10 C11 C12 C13 -179.8(9) . . . . ?
C11 C12 C13 S9 -28.2(14) . . . . ?
C11 C12 C13 C14 154.2(10) . . . . ?
C12 S8 C9 S7 -175.7(6) . . . . ?
C12 S8 C9 C10 0.8(8) . . . . ?
C12 C13 C14 C15 177.1(9) . . . . ?
C13 S9 C16 C15 -0.6(10) . . . . ?
C13 C14 C15 C16 0.3(14) . . . . ?
C14 C15 C16 S9 0.2(14) . . . . ?
C16 S9 C13 C12 -177.3(8) . . . . ?
C16 S9 C13 C14 0.7(8) . . . . ?
C17 S10 C6 S4 -65.5(6) . . . . ?
C17 S10 C6 C5 113.3(8) . . . . ?
C17 S11 C20 C19 1.2(8) . . . . ?
C17 S11 C20 C21 179.8(8) . . . . ?
C17 C18 C19 C20 -0.9(12) . . . . ?
C18 C19 C20 S11 -0.4(11) . . . . ?
C18 C19 C20 C21 -178.9(9) . . . . ?
C19 C20 C21 S12B -158.1(11) . . . . ?
C19 C20 C21 C22B 24(4) . . . . ?
C19 C20 C21 S12A 24.4(14) . . . . ?
C19 C20 C21 C22A -153.9(18) . . . . ?
C20 S11 C17 S10 -178.0(6) . . . . ?
C20 S11 C17 C18 -1.7(7) . . . . ?
C20 C21 S12B C24B 178(2) . . . . ?
C20 C21 C22B C23B 180(4) . . . . ?
C20 C21 S12A C24A -179.6(11) . . . . ?
C20 C21 C22A C23A -178.5(18) . . . . ?
C21 S12B C24B C23B 6(5) . . . . ?
C21 C22B C23B C24B 2(7) . . . . ?
C21 S12A C24A C23A -1.3(17) . . . . ?
C21 C22A C23A C24A -4(3) . . . . ?
S12B C21 C22B C23B 2(7) . . . . ?
C22B C21 S12B C24B -4(5) . . . . ?
C22B C23B C24B S12B -5(6) . . . . ?
S12A C21 C22A C23A 3(3) . . . . ?
C22A C21 S12A C24A -0.9(17) . . . . ?
C22A C23A C24A S12A 3(2) . . . . ?
